data_7032568
loop_
_publ_author_name
'Bowers, Edith V.'
'Murphy, Geoffrey S.'
'Till, Stephanie N.'
'VandenBussche, Christopher J.'
'Yaroschak, Melissa M.'
'Pike, Robert D.'
'Butcher, Raymond J.'
'Bebout, Deborah C.'

_publ_section_title
;
 Bis-tetradentate complexes of Cd(ii) and Hg(ii) with N8 coordination:
 structural and NMR comparisons.
;
_journal_issue 43
_journal_name_full 'Dalton transactions (Cambridge, England : 2003)'
_journal_page_first 16475
_journal_page_last 16485
_journal_paper_doi 10.1039/c4dt02435d
_journal_volume 43
_journal_year 2014
_chemical_formula_moiety 'C32 H40 Hg N12, C7 H8, 2(Cl O4)'
_chemical_formula_sum 'C39 H48 Cl2 Hg N12 O8'
_chemical_formula_weight 1084.38
_chemical_name_systematic
'bis(bis((1-Methylimidazol-2-yl)methyl)((2-pyridyl)methyl)amine-N,N',N'',N''')-mercury(ii) diperchlorate'
_space_group_crystal_system triclinic
_space_group_IT_number 2
_space_group_name_Hall '-P 1'
_space_group_name_H-M_alt 'P -1'
_symmetry_space_group_name_Hall '-P 1'
_symmetry_space_group_name_H-M 'P -1'
_atom_sites_solution_hydrogens geom
_audit_creation_method SHELXL-2013
_cell_angle_alpha 63.234(11)
_cell_angle_beta 82.953(13)
_cell_angle_gamma 85.246(19)
_cell_formula_units_Z 1
_cell_length_a 8.9004(16)
_cell_length_b 11.778(2)
_cell_length_c 11.9676(17)
_cell_measurement_reflns_used 71
_cell_measurement_temperature 293(2)
_cell_measurement_theta_max 15.04
_cell_measurement_theta_min 1.11
_cell_volume 1111.1(3)
_computing_cell_refinement 'Bruker XSCANS'
_computing_data_collection 'Bruker XSCANS'
_computing_data_reduction 'Bruker SHELXTL (Sheldrick, 2008)'
_computing_molecular_graphics 'SHELXLE (Hubschle, 2011)'
_computing_publication_material 'Mercury 3.3 (CCDC, 2014)'
_computing_structure_refinement 'SHELXL-2013 (Sheldrick, 2013)'
_computing_structure_solution 'SHELXS-97 (Sheldrick, 2008)'
_diffrn_ambient_temperature 293(2)
_diffrn_measured_fraction_theta_full 0.955
_diffrn_measured_fraction_theta_max 0.894
_diffrn_measurement_device_type 'Bruker P4'
_diffrn_measurement_method '\w scans'
_diffrn_radiation_monochromator graphite
_diffrn_radiation_source 'fine-focus sealed tube'
_diffrn_radiation_type MoK\a
_diffrn_radiation_wavelength 0.71073
_diffrn_reflns_av_R_equivalents 0.0202
_diffrn_reflns_av_unetI/netI 0.0293
_diffrn_reflns_Laue_measured_fraction_full 0.955
_diffrn_reflns_Laue_measured_fraction_max 0.894
_diffrn_reflns_limit_h_max 9
_diffrn_reflns_limit_h_min 0
_diffrn_reflns_limit_k_max 13
_diffrn_reflns_limit_k_min -13
_diffrn_reflns_limit_l_max 15
_diffrn_reflns_limit_l_min -15
_diffrn_reflns_number 4883
_diffrn_reflns_point_group_measured_fraction_full 0.955
_diffrn_reflns_point_group_measured_fraction_max 0.894
_diffrn_reflns_theta_full 25.500
_diffrn_reflns_theta_max 27.494
_diffrn_reflns_theta_min 2.029
_exptl_absorpt_coefficient_mu 3.648
_exptl_absorpt_correction_T_max 0.8713
_exptl_absorpt_correction_T_min 0.5764
_exptl_absorpt_correction_type empirical
_exptl_absorpt_process_details
;
Psi-scans (North, A. C. T., 
Phillips, D. C. and Mathews, F. S. (1968) Acta. Cryst. A24, 351-359 
;
_exptl_crystal_colour colorless
_exptl_crystal_density_diffrn 1.621
_exptl_crystal_description thick_needle
_exptl_crystal_F_000 544
_exptl_crystal_recrystallization_method 'Re-crystallisation from solvent: acteonitrile/toluene'
_exptl_crystal_size_max 0.94
_exptl_crystal_size_mid 0.44
_exptl_crystal_size_min 0.44
_refine_diff_density_max 0.652
_refine_diff_density_min -0.419
_refine_diff_density_rms 0.070
_refine_ls_extinction_coef 0.0059(12)
_refine_ls_extinction_expression Fc^*^=kFc[1+0.001xFc^2^\l^3^/sin(2\q)]^-1/4^
_refine_ls_extinction_method SHELXL
_refine_ls_goodness_of_fit_ref 1.026
_refine_ls_hydrogen_treatment constr
_refine_ls_matrix_type full
_refine_ls_number_parameters 290
_refine_ls_number_reflns 4575
_refine_ls_number_restraints 24
_refine_ls_restrained_S_all 1.046
_refine_ls_R_factor_all 0.0370
_refine_ls_R_factor_gt 0.0335
_refine_ls_shift/su_max 0.001
_refine_ls_shift/su_mean 0.000
_refine_ls_structure_factor_coef Fsqd
_refine_ls_weighting_details
;
 w=1/[\s^2^(Fo^2^)+(0.0565P)^2^+0.1273P]
 where P=(Fo^2^+2Fc^2^)/3
;
_refine_ls_weighting_scheme calc
_refine_ls_wR_factor_gt 0.0839
_refine_ls_wR_factor_ref 0.0864
_reflns_Friedel_coverage 0.000
_reflns_number_gt 4317
_reflns_number_total 4575
_reflns_threshold_expression 'I > 2\s(I)'
_cod_data_source_file c4dt02435d2.cif
_cod_data_source_block DB9A
_cod_depositor_comments 'Adding full bibliography for 7032566--7032570.cif.'
_cod_original_cell_volume 1111.1(4)
_cod_database_code 7032568
_shelx_space_group_comment
;
The symmetry employed for this shelxl refinement is uniquely defined
by the following loop, which should always be used as a source of
symmetry information in preference to the above space-group names.
They are only intended as comments.
;
_shelxl_version_number 2013-2

loop_
_space_group_symop_operation_xyz
'x, y, z'
'-x, -y, -z'

loop_
_atom_site_label
_atom_site_type_symbol
_atom_site_fract_x
_atom_site_fract_y
_atom_site_fract_z
_atom_site_U_iso_or_equiv
_atom_site_adp_type
_atom_site_occupancy
_atom_site_site_symmetry_order
_atom_site_calc_flag
_atom_site_refinement_flags_posn
_atom_site_refinement_flags_adp
_atom_site_refinement_flags_occupancy
_atom_site_disorder_assembly
_atom_site_disorder_group
Hg1 Hg 0.5000 0.5000 0.5000 0.06280(12) Uani 1 2 d S . P . .
N1 N 0.3620(4) 0.2661(3) 0.5530(3) 0.0589(7) Uani 1 1 d . . . . .
N2 N 0.2922(6) 0.4299(5) 0.6651(5) 0.0908(12) Uani 1 1 d . . . . .
N3 N 0.1306(5) 0.2994(6) 0.8104(4) 0.0992(15) Uani 1 1 d . . . . .
N4 N 0.6553(4) 0.3124(4) 0.5747(4) 0.0719(9) Uani 1 1 d . . . . .
N5 N 0.7418(4) 0.1240(4) 0.5993(3) 0.0673(8) Uani 1 1 d . . . . .
N6 N 0.3735(6) 0.4740(4) 0.3160(4) 0.0853(11) Uani 1 1 d . . . . .
C1 C 0.3097(5) 0.2122(4) 0.6869(4) 0.0689(10) Uani 1 1 d . . . . .
H1A H 0.3942 0.1709 0.7362 0.083 Uiso 1 1 calc R U . . .
H1B H 0.2350 0.1487 0.7068 0.083 Uiso 1 1 calc R U . . .
C2 C 0.2424(5) 0.3134(5) 0.7190(4) 0.0704(10) Uani 1 1 d . . . . .
C3 C 0.2103(10) 0.4945(8) 0.7234(8) 0.123(3) Uani 1 1 d . . . . .
H3A H 0.2232 0.5793 0.7036 0.148 Uiso 1 1 calc R U . . .
C4 C 0.1085(10) 0.4193(11) 0.8131(8) 0.134(3) Uani 1 1 d . . . . .
H4A H 0.0388 0.4406 0.8656 0.161 Uiso 1 1 calc R U . . .
C5 C 0.0468(9) 0.1878(11) 0.8912(7) 0.146(4) Uani 1 1 d . . . . .
H5A H 0.1092 0.1133 0.9037 0.219 Uiso 1 1 calc R U . . .
H5B H -0.0417 0.1870 0.8531 0.219 Uiso 1 1 calc R U . . .
H5C H 0.0169 0.1884 0.9708 0.219 Uiso 1 1 calc R U . . .
C6 C 0.4834(5) 0.1884(4) 0.5266(4) 0.0653(9) Uani 1 1 d . . . . .
H6A H 0.4968 0.2124 0.4372 0.078 Uiso 1 1 calc R U . . .
H6B H 0.4579 0.0994 0.5708 0.078 Uiso 1 1 calc R U . . .
C7 C 0.6256(5) 0.2078(4) 0.5680(4) 0.0601(9) Uani 1 1 d . . . . .
C8 C 0.7983(6) 0.2916(6) 0.6148(6) 0.0872(14) Uani 1 1 d . . . . .
H8A H 0.8488 0.3482 0.6305 0.105 Uiso 1 1 calc R U . . .
C9 C 0.8528(6) 0.1782(6) 0.6275(5) 0.0838(14) Uani 1 1 d . . . . .
H9A H 0.9479 0.1426 0.6511 0.101 Uiso 1 1 calc R U . . .
C10 C 0.7521(7) 0.0000(5) 0.5998(6) 0.0911(15) Uani 1 1 d . . . . .
H10A H 0.6679 -0.0494 0.6521 0.137 Uiso 1 1 calc R U . . .
H10B H 0.8450 -0.0430 0.6319 0.137 Uiso 1 1 calc R U . . .
H10C H 0.7502 0.0106 0.5156 0.137 Uiso 1 1 calc R U . . .
C11 C 0.2377(5) 0.2943(4) 0.4755(5) 0.0708(11) Uani 1 1 d . . . . .
H11A H 0.1544 0.3341 0.5065 0.085 Uiso 1 1 calc R U . . .
H11B H 0.2026 0.2153 0.4824 0.085 Uiso 1 1 calc R U . . .
C12 C 0.2825(5) 0.3799(4) 0.3407(4) 0.0682(10) Uani 1 1 d . . . . .
C13 C 0.2255(8) 0.3653(6) 0.2453(6) 0.0954(16) Uani 1 1 d . . . . .
H13A H 0.1605 0.2997 0.2652 0.114 Uiso 1 1 calc R U . . .
C14 C 0.2639(9) 0.4455(8) 0.1243(7) 0.113(2) Uani 1 1 d . . . . .
H14A H 0.2292 0.4355 0.0592 0.136 Uiso 1 1 calc R U . . .
C15 C 0.3571(8) 0.5435(7) 0.1009(6) 0.1012(18) Uani 1 1 d . . . . .
H15A H 0.3834 0.6026 0.0184 0.121 Uiso 1 1 calc R U . . .
C16 C 0.4105(9) 0.5546(7) 0.1960(5) 0.1031(18) Uani 1 1 d . . . . .
H16A H 0.4749 0.6203 0.1775 0.124 Uiso 1 1 calc R U . . .
Cl1 Cl -0.16366(17) 0.17059(13) 0.23093(12) 0.0863(3) Uani 1 1 d . . . . .
O1 O -0.0930(9) 0.1863(7) 0.3242(6) 0.154(2) Uani 1 1 d . U . . .
O2 O -0.1020(11) 0.0671(7) 0.2196(10) 0.199(3) Uani 1 1 d . U . . .
O3 O -0.1316(13) 0.2784(8) 0.1210(7) 0.210(4) Uani 1 1 d . U . . .
O4 O -0.3153(8) 0.1645(12) 0.2664(9) 0.208(4) Uani 1 1 d . U . . .
C17 C 0.3526(16) -0.0054(17) 1.0561(14) 0.213(9) Uani 1 1 d . . . . .
H17A H 0.2539 -0.0079 1.0931 0.255 Uiso 1 1 calc R U . A 1
C19 C 0.5936(16) 0.0867(15) 0.9879(13) 0.180(6) Uani 1 1 d . . . . .
H19A H 0.6575 0.1492 0.9796 0.216 Uiso 1 1 calc R U . B 1
C18A C 0.4555(17) 0.0855(13) 1.0427(11) 0.173(5) Uani 0.5 1 d . . P C 1
C20 C 0.392(3) 0.161(3) 1.0789(18) 0.172(9) Uani 0.5 1 d . . P C 1
H20A H 0.4510 0.1677 1.1377 0.258 Uiso 0.5 1 calc R U P C 1
H20B H 0.2934 0.1315 1.1191 0.258 Uiso 0.5 1 calc R U P C 1
H20C H 0.3828 0.2428 1.0083 0.258 Uiso 0.5 1 calc R U P C 1
C18B C 0.4555(17) 0.0855(13) 1.0427(11) 0.173(5) Uani 0.5 1 d . . P C 2
H18B H 0.4259 0.1450 1.0728 0.207 Uiso 0.5 1 calc R U P C 2

loop_
_atom_site_aniso_label
_atom_site_aniso_U_11
_atom_site_aniso_U_22
_atom_site_aniso_U_33
_atom_site_aniso_U_23
_atom_site_aniso_U_13
_atom_site_aniso_U_12
Hg1 0.06924(18) 0.04322(13) 0.07449(16) -0.02652(9) 0.00216(10) -0.00550(8)
N1 0.0553(18) 0.0522(16) 0.0713(18) -0.0294(14) -0.0017(14) -0.0077(13)
N2 0.105(3) 0.078(3) 0.100(3) -0.053(2) 0.000(2) 0.012(2)
N3 0.081(3) 0.145(5) 0.072(2) -0.054(3) 0.001(2) 0.015(3)
N4 0.057(2) 0.068(2) 0.099(3) -0.046(2) 0.0014(17) -0.0100(16)
N5 0.062(2) 0.069(2) 0.073(2) -0.0353(17) -0.0006(16) 0.0001(16)
N6 0.111(3) 0.077(3) 0.064(2) -0.0282(19) -0.007(2) -0.009(2)
C1 0.068(3) 0.057(2) 0.069(2) -0.0194(17) 0.0098(19) -0.0105(18)
C2 0.065(2) 0.075(3) 0.065(2) -0.029(2) 0.0011(18) 0.005(2)
C3 0.150(7) 0.111(5) 0.134(6) -0.085(5) -0.013(5) 0.040(5)
C4 0.118(6) 0.200(9) 0.111(5) -0.101(6) -0.020(4) 0.058(6)
C5 0.106(5) 0.231(11) 0.083(4) -0.059(5) 0.027(4) -0.032(6)
C6 0.067(2) 0.056(2) 0.085(3) -0.0409(19) -0.009(2) 0.0004(17)
C7 0.059(2) 0.055(2) 0.068(2) -0.0309(17) 0.0048(17) -0.0065(16)
C8 0.063(3) 0.102(4) 0.113(4) -0.060(3) -0.006(3) -0.015(3)
C9 0.059(3) 0.102(4) 0.096(3) -0.049(3) -0.007(2) -0.002(2)
C10 0.099(4) 0.070(3) 0.105(4) -0.041(3) -0.015(3) 0.014(3)
C11 0.058(2) 0.068(2) 0.096(3) -0.045(2) -0.006(2) -0.0072(18)
C12 0.066(2) 0.068(2) 0.084(3) -0.046(2) -0.017(2) 0.0107(19)
C13 0.106(4) 0.089(4) 0.107(4) -0.054(3) -0.034(3) 0.012(3)
C14 0.137(6) 0.126(6) 0.095(4) -0.062(4) -0.047(4) 0.033(5)
C15 0.112(5) 0.105(4) 0.077(3) -0.034(3) -0.010(3) 0.010(4)
C16 0.126(5) 0.095(4) 0.076(3) -0.026(3) -0.010(3) -0.012(4)
Cl1 0.0983(9) 0.0825(8) 0.0794(7) -0.0385(6) -0.0111(6) 0.0093(6)
O1 0.181(6) 0.173(6) 0.123(4) -0.070(4) -0.019(4) -0.047(5)
O2 0.214(7) 0.124(5) 0.294(9) -0.127(6) -0.024(7) 0.023(5)
O3 0.303(10) 0.143(6) 0.123(4) -0.018(4) 0.001(6) 0.034(6)
O4 0.099(4) 0.343(12) 0.215(7) -0.158(8) -0.008(4) 0.013(5)
C17 0.134(10) 0.190(14) 0.169(11) 0.042(10) 0.016(8) -0.019(10)
C19 0.132(10) 0.163(12) 0.160(10) -0.001(9) 0.004(8) -0.011(8)
C18A 0.169(11) 0.147(10) 0.118(7) 0.009(6) 0.008(7) 0.002(8)
C20 0.22(3) 0.18(2) 0.102(11) -0.060(13) 0.029(13) -0.02(2)
C18B 0.169(11) 0.147(10) 0.118(7) 0.009(6) 0.008(7) 0.002(8)

loop_
_atom_type_symbol
_atom_type_description
_atom_type_scat_dispersion_real
_atom_type_scat_dispersion_imag
_atom_type_scat_source
C C 0.0033 0.0016 'International Tables Vol C Tables 4.2.6.8 and 6.1.1.4'
H H 0.0000 0.0000 'International Tables Vol C Tables 4.2.6.8 and 6.1.1.4'
N N 0.0061 0.0033 'International Tables Vol C Tables 4.2.6.8 and 6.1.1.4'
O O 0.0106 0.0060 'International Tables Vol C Tables 4.2.6.8 and 6.1.1.4'
Cl Cl 0.1484 0.1585 'International Tables Vol C Tables 4.2.6.8 and 6.1.1.4'
Hg Hg -2.3894 9.2266 'International Tables Vol C Tables 4.2.6.8 and 6.1.1.4'

loop_
_geom_angle_atom_site_label_1
_geom_angle_atom_site_label_2
_geom_angle_atom_site_label_3
_geom_angle
_geom_angle_site_symmetry_1
_geom_angle_site_symmetry_3
N4 Hg1 N4 180.0 2_666 .
N4 Hg1 N2 81.13(15) 2_666 .
N4 Hg1 N2 98.87(15) . .
N4 Hg1 N2 98.87(15) 2_666 2_666
N4 Hg1 N2 81.13(15) . 2_666
N2 Hg1 N2 180.0 . 2_666
N4 Hg1 N6 80.17(14) 2_666 .
N4 Hg1 N6 99.83(14) . .
N2 Hg1 N6 99.70(16) . .
N2 Hg1 N6 80.29(15) 2_666 .
N4 Hg1 N1 117.01(11) 2_666 .
N4 Hg1 N1 62.99(11) . .
N2 Hg1 N1 62.98(13) . .
N2 Hg1 N1 117.02(13) 2_666 .
N6 Hg1 N1 59.42(11) . .
C11 N1 C6 113.4(3) . .
C11 N1 C1 112.1(3) . .
C6 N1 C1 111.8(3) . .
C11 N1 Hg1 109.2(2) . .
C6 N1 Hg1 105.2(2) . .
C1 N1 Hg1 104.6(2) . .
C2 N2 C3 106.9(6) . .
C2 N2 Hg1 123.3(3) . .
C3 N2 Hg1 129.7(5) . .
C2 N3 C4 106.6(6) . .
C2 N3 C5 128.3(6) . .
C4 N3 C5 125.1(6) . .
C7 N4 C8 105.4(4) . .
C7 N4 Hg1 123.7(3) . .
C8 N4 Hg1 130.3(3) . .
C7 N5 C9 107.1(4) . .
C7 N5 C10 126.9(4) . .
C9 N5 C10 126.0(4) . .
C12 N6 C16 118.3(5) . .
C12 N6 Hg1 122.6(3) . .
C16 N6 Hg1 119.0(4) . .
N1 C1 C2 110.0(3) . .
N1 C1 H1A 109.7 . .
C2 C1 H1A 109.7 . .
N1 C1 H1B 109.7 . .
C2 C1 H1B 109.7 . .
H1A C1 H1B 108.2 . .
N2 C2 N3 110.9(5) . .
N2 C2 C1 123.1(4) . .
N3 C2 C1 125.9(5) . .
C4 C3 N2 110.7(7) . .
C4 C3 H3A 124.6 . .
N2 C3 H3A 124.6 . .
C3 C4 N3 104.9(6) . .
C3 C4 H4A 127.6 . .
N3 C4 H4A 127.6 . .
N3 C5 H5A 109.5 . .
N3 C5 H5B 109.5 . .
H5A C5 H5B 109.5 . .
N3 C5 H5C 109.5 . .
H5A C5 H5C 109.5 . .
H5B C5 H5C 109.5 . .
N1 C6 C7 109.1(3) . .
N1 C6 H6A 109.9 . .
C7 C6 H6A 109.9 . .
N1 C6 H6B 109.9 . .
C7 C6 H6B 109.9 . .
H6A C6 H6B 108.3 . .
N4 C7 N5 111.1(4) . .
N4 C7 C6 124.2(4) . .
N5 C7 C6 124.6(4) . .
C9 C8 N4 109.5(5) . .
C9 C8 H8A 125.2 . .
N4 C8 H8A 125.2 . .
C8 C9 N5 106.8(5) . .
C8 C9 H9A 126.6 . .
N5 C9 H9A 126.6 . .
N5 C10 H10A 109.5 . .
N5 C10 H10B 109.5 . .
H10A C10 H10B 109.5 . .
N5 C10 H10C 109.5 . .
H10A C10 H10C 109.5 . .
H10B C10 H10C 109.5 . .
N1 C11 C12 112.3(4) . .
N1 C11 H11A 109.2 . .
C12 C11 H11A 109.2 . .
N1 C11 H11B 109.2 . .
C12 C11 H11B 109.2 . .
H11A C11 H11B 107.9 . .
N6 C12 C13 121.5(5) . .
N6 C12 C11 117.3(4) . .
C13 C12 C11 121.1(5) . .
C14 C13 C12 120.4(6) . .
C14 C13 H13A 119.8 . .
C12 C13 H13A 119.8 . .
C13 C14 C15 117.1(6) . .
C13 C14 H14A 121.4 . .
C15 C14 H14A 121.4 . .
C16 C15 C14 120.8(6) . .
C16 C15 H15A 119.6 . .
C14 C15 H15A 119.6 . .
N6 C16 C15 121.9(7) . .
N6 C16 H16A 119.1 . .
C15 C16 H16A 119.1 . .
O2 Cl1 O4 114.3(6) . .
O2 Cl1 O3 109.9(6) . .
O4 Cl1 O3 110.7(7) . .
O2 Cl1 O1 109.5(6) . .
O4 Cl1 O1 106.8(5) . .
O3 Cl1 O1 105.2(6) . .
C19 C17 C18A 115.0(15) 2_657 .
C19 C17 H17A 122.5 2_657 .
C18A C17 H17A 122.5 . .
C17 C19 C18A 124.5(18) 2_657 .
C17 C19 H19A 117.7 2_657 .
C18A C19 H19A 117.7 . .
C20 C18A C19 129(2) . .
C20 C18A C17 110(2) . .
C19 C18A C17 120.5(17) . .
C18A C20 H20A 109.5 . .
C18A C20 H20B 109.5 . .
H20A C20 H20B 109.5 . .
C18A C20 H20C 109.5 . .
H20A C20 H20C 109.5 . .
H20B C20 H20C 109.5 . .

loop_
_geom_bond_atom_site_label_1
_geom_bond_atom_site_label_2
_geom_bond_distance
_geom_bond_site_symmetry_2
Hg1 N4 2.369(4) 2_666
Hg1 N4 2.369(4) .
Hg1 N2 2.428(5) .
Hg1 N2 2.428(5) 2_666
Hg1 N6 2.735(4) .
Hg1 N1 2.881(3) .
N1 C11 1.451(6) .
N1 C6 1.455(5) .
N1 C1 1.462(5) .
N2 C2 1.315(7) .
N2 C3 1.364(7) .
N3 C2 1.345(6) .
N3 C4 1.424(11) .
N3 C5 1.435(11) .
N4 C7 1.320(5) .
N4 C8 1.379(7) .
N5 C7 1.334(6) .
N5 C9 1.371(6) .
N5 C10 1.453(6) .
N6 C12 1.329(7) .
N6 C16 1.334(7) .
C1 C2 1.472(6) .
C1 H1A 0.9700 .
C1 H1B 0.9700 .
C3 C4 1.340(13) .
C3 H3A 0.9300 .
C4 H4A 0.9300 .
C5 H5A 0.9600 .
C5 H5B 0.9600 .
C5 H5C 0.9600 .
C6 C7 1.484(6) .
C6 H6A 0.9700 .
C6 H6B 0.9700 .
C8 C9 1.331(8) .
C8 H8A 0.9300 .
C9 H9A 0.9300 .
C10 H10A 0.9600 .
C10 H10B 0.9600 .
C10 H10C 0.9600 .
C11 C12 1.490(7) .
C11 H11A 0.9700 .
C11 H11B 0.9700 .
C12 C13 1.387(7) .
C13 C14 1.344(10) .
C13 H13A 0.9300 .
C14 C15 1.382(11) .
C14 H14A 0.9300 .
C15 C16 1.348(9) .
C15 H15A 0.9300 .
C16 H16A 0.9300 .
Cl1 O2 1.351(7) .
Cl1 O4 1.362(7) .
Cl1 O3 1.374(7) .
Cl1 O1 1.433(6) .
C17 C19 1.32(2) 2_657
C17 C18A 1.41(2) .
C17 H17A 0.9300 .
C19 C17 1.32(2) 2_657
C19 C18A 1.319(17) .
C19 H19A 0.9300 .
C18A C20 1.22(2) .
C20 H20A 0.9600 .
C20 H20B 0.9600 .
C20 H20C 0.9600 .

loop_
_geom_hbond_atom_site_label_D
_geom_hbond_atom_site_label_H
_geom_hbond_atom_site_label_A
_geom_hbond_distance_DH
_geom_hbond_distance_HA
_geom_hbond_distance_DA
_geom_hbond_angle_DHA
_geom_hbond_site_symmetry_A
C1 H1B O2 0.97 2.62 3.560(10) 163.3 2_556
C5 H5C O3 0.96 2.65 3.539(12) 154.6 1_556
C9 H9A O2 0.93 2.63 3.433(10) 145.6 2_656
C10 H10B O1 0.96 2.62 3.554(10) 164.1 2_656
C10 H10C O1 0.96 2.63 3.234(9) 121.5 1_655
C13 H13A O1 0.93 2.57 3.452(10) 157.4 .

loop_
_geom_torsion_atom_site_label_1
_geom_torsion_atom_site_label_2
_geom_torsion_atom_site_label_3
_geom_torsion_atom_site_label_4
_geom_torsion
_geom_torsion_site_symmetry_1
C11 N1 C1 C2 -76.8(5) .
C6 N1 C1 C2 154.7(4) .
Hg1 N1 C1 C2 41.4(4) .
C3 N2 C2 N3 0.1(7) .
Hg1 N2 C2 N3 177.7(3) .
C3 N2 C2 C1 -176.1(5) .
Hg1 N2 C2 C1 1.4(7) .
C4 N3 C2 N2 0.2(6) .
C5 N3 C2 N2 -179.9(6) .
C4 N3 C2 C1 176.3(5) .
C5 N3 C2 C1 -3.8(9) .
N1 C1 C2 N2 -34.5(7) .
N1 C1 C2 N3 149.8(5) .
C2 N2 C3 C4 -0.4(9) .
Hg1 N2 C3 C4 -177.8(5) .
N2 C3 C4 N3 0.5(9) .
C2 N3 C4 C3 -0.5(8) .
C5 N3 C4 C3 179.6(7) .
C11 N1 C6 C7 157.2(4) .
C1 N1 C6 C7 -75.0(4) .
Hg1 N1 C6 C7 37.9(4) .
C8 N4 C7 N5 -1.0(5) .
Hg1 N4 C7 N5 170.7(3) .
C8 N4 C7 C6 -179.0(4) .
Hg1 N4 C7 C6 -7.3(6) .
C9 N5 C7 N4 -0.1(5) .
C10 N5 C7 N4 -178.3(5) .
C9 N5 C7 C6 177.8(4) .
C10 N5 C7 C6 -0.3(7) .
N1 C6 C7 N4 -27.0(6) .
N1 C6 C7 N5 155.3(4) .
C7 N4 C8 C9 1.8(6) .
Hg1 N4 C8 C9 -169.1(4) .
N4 C8 C9 N5 -1.9(6) .
C7 N5 C9 C8 1.3(6) .
C10 N5 C9 C8 179.5(5) .
C6 N1 C11 C12 -67.9(5) .
C1 N1 C11 C12 164.5(4) .
Hg1 N1 C11 C12 49.1(4) .
C16 N6 C12 C13 -0.5(8) .
Hg1 N6 C12 C13 -176.9(4) .
C16 N6 C12 C11 -177.6(5) .
Hg1 N6 C12 C11 6.0(6) .
N1 C11 C12 N6 -39.3(6) .
N1 C11 C12 C13 143.6(5) .
N6 C12 C13 C14 1.2(9) .
C11 C12 C13 C14 178.2(5) .
C12 C13 C14 C15 -2.0(10) .
C13 C14 C15 C16 2.1(11) .
C12 N6 C16 C15 0.6(10) .
Hg1 N6 C16 C15 177.1(5) .
C14 C15 C16 N6 -1.5(11) .
C17 C19 C18A C20 -175(2) 2_657
C17 C19 C18A C17 -1(3) 2_657
C19 C17 C18A C20 175.8(17) 2_657
C19 C17 C18A C19 1(2) 2_657
